data_4350836
loop_
_publ_author_name
'Satabdi Roy'
'Michael B\"ohme'
'Subhashree P. Dash'
'Monalisa Mohanty'
'Axel Buchholz'
'Winfried Plass'
'Sudarshana Majumder'
'Senthilguru Kulanthaivel'
'Indranil Banerjee'
'Hans Reuter'
'Werner Kaminsky'
'Rupam Dinda'

_publ_contact_author 'Rupam Dinda'
_publ_contact_author_email rupamdinda@nitrkl.ac.in
_publ_section_title
;
 Anionic Dinuclear Oxidovanadium(IV) Complexes with Azo Functionalized
 Tridentate Ligands and \m-Ethoxido Bridge Leading to an Unsymmetric
 Twisted Arrangement: Synthesis, X-ray Structure, Magnetic Properties, and
 Cytotoxicity
;
_journal_coden_ASTM INOCAJ
_journal_issue 10
_journal_name_full 'Inorganic Chemistry'
_journal_page_first 5767
_journal_page_last 5781
_journal_paper_doi 10.1021/acs.inorgchem.8b00035
_journal_volume 57
_journal_year 2018
_chemical_formula_moiety 'C36 H23 Br2 N4 O9 V2, C6 H16 N'
_chemical_formula_sum 'C42 H39 Br2 N5 O9 V2'
_chemical_formula_weight 1019.48
_space_group_IT_number 2
_space_group_name_Hall '-P 1'
_space_group_name_H-M_alt 'P -1'
_symmetry_cell_setting triclinic
_symmetry_Int_Tables_number 2
_symmetry_space_group_name_Hall '-P 1'
_symmetry_space_group_name_H-M 'P -1'
_atom_sites_solution_hydrogens geom
_atom_sites_solution_primary direct
_atom_sites_solution_secondary difmap
_audit_conform_dict_location ftp://ftp.iucr.org/pub/cif_core.dic
_audit_conform_dict_name cif_core.dic
_audit_conform_dict_version 2.4
_audit_creation_date 2013-10-24T13:30:18-00:00
_audit_creation_method 'WinGX routine CIF_UPDATE'
_cell_angle_alpha 93.516(2)
_cell_angle_beta 107.485(3)
_cell_angle_gamma 95.750(2)
_cell_formula_units_Z 2
_cell_length_a 11.0675(5)
_cell_length_b 12.2101(6)
_cell_length_c 16.9540(8)
_cell_measurement_reflns_used 448
_cell_measurement_temperature 295(2)
_cell_measurement_theta_max 20
_cell_measurement_theta_min 3
_cell_volume 2164.12(18)
_computing_cell_refinement 'HKL Scalepack (Otwinowski & Minor 1997)'
_computing_data_collection KappaCCD
_computing_data_reduction 'HKL Scalepack (Otwinowski & Minor 1997)'
_computing_molecular_graphics 'maXus, Zortep'
_computing_publication_material 'SHELXL-97 (Sheldrick, 1997)'
_computing_structure_refinement 'SHELXL-97 (Sheldrick, 2008)'
_computing_structure_solution SIR97
_diffrn_ambient_temperature 295(2)
_diffrn_measured_fraction_theta_full 0.989
_diffrn_measured_fraction_theta_max 0.987
_diffrn_measurement_device_type 'Nonius KappaCCD'
_diffrn_measurement_method '\f and \w scans'
_diffrn_radiation_monochromator graphite
_diffrn_radiation_type MoK\a
_diffrn_radiation_wavelength 0.7107
_diffrn_reflns_av_R_equivalents 0.0630
_diffrn_reflns_av_unetI/netI 0.1172
_diffrn_reflns_limit_h_max 13
_diffrn_reflns_limit_h_min 0
_diffrn_reflns_limit_k_max 14
_diffrn_reflns_limit_k_min -14
_diffrn_reflns_limit_l_max 19
_diffrn_reflns_limit_l_min -20
_diffrn_reflns_number 16045
_diffrn_reflns_theta_full 25
_diffrn_reflns_theta_max 25.35
_diffrn_reflns_theta_min 2.2
_diffrn_source 'fine-focus sealed tube'
_exptl_absorpt_coefficient_mu 2.338
_exptl_absorpt_correction_T_max 0.6521
_exptl_absorpt_correction_T_min 0.3877
_exptl_absorpt_correction_type multi-scan
_exptl_absorpt_process_details HKL2008
_exptl_crystal_colour 'dark red'
_exptl_crystal_density_diffrn 1.565
_exptl_crystal_density_method 'not measured'
_exptl_crystal_description prism
_exptl_crystal_F_000 1028
_exptl_crystal_size_max 0.5
_exptl_crystal_size_mid 0.3
_exptl_crystal_size_min 0.2
_refine_diff_density_max 0.677
_refine_diff_density_min -0.653
_refine_diff_density_rms 0.087
_refine_ls_extinction_method none
_refine_ls_goodness_of_fit_ref 0.985
_refine_ls_hydrogen_treatment constr
_refine_ls_matrix_type full
_refine_ls_number_parameters 586
_refine_ls_number_reflns 7824
_refine_ls_number_restraints 57
_refine_ls_restrained_S_all 0.986
_refine_ls_R_factor_all 0.1419
_refine_ls_R_factor_gt 0.059
_refine_ls_shift/su_max 0.001
_refine_ls_shift/su_mean 0
_refine_ls_structure_factor_coef Fsqd
_refine_ls_weighting_details 'calc w=1/[\s^2^(Fo^2^)+(0.0674P)^2^+0.0000P] where P=(Fo^2^+2Fc^2^)/3'
_refine_ls_weighting_scheme calc
_refine_ls_wR_factor_gt 0.1207
_refine_ls_wR_factor_ref 0.1535
_reflns_number_gt 3968
_reflns_number_total 7824
_reflns_threshold_expression >2\s(I)
_cod_data_source_file SA-4.cif
_cod_data_source_block shelxs97
_cod_depositor_comments 'removed _chemical_name_systematic and _chemical_name_common'
_cod_database_code 4350836

loop_
_symmetry_equiv_pos_as_xyz
'x, y, z'
'-x, -y, -z'

loop_
_atom_site_label
_atom_site_type_symbol
_atom_site_fract_x
_atom_site_fract_y
_atom_site_fract_z
_atom_site_U_iso_or_equiv
_atom_site_adp_type
_atom_site_occupancy
_atom_site_symmetry_multiplicity
_atom_site_calc_flag
_atom_site_refinement_flags
_atom_site_disorder_assembly
_atom_site_disorder_group
C1 C 0.4274(5) 0.3120(4) 0.5453(3) 0.0357(14) Uani 1 1 d . B .
C2 C 0.3681(6) 0.3811(5) 0.4862(3) 0.0446(15) Uani 1 1 d . . .
H2 H 0.3025 0.4181 0.4941 0.053 Uiso 1 1 calc R . .
C3 C 0.4061(6) 0.3948(5) 0.4163(3) 0.0474(16) Uani 1 1 d . . .
H3 H 0.366 0.4402 0.3771 0.057 Uiso 1 1 calc R . .
C4 C 0.5038(6) 0.3404(5) 0.4057(3) 0.0454(16) Uani 1 1 d . . .
C5 C 0.5568(6) 0.2665(5) 0.4610(3) 0.0484(16) Uani 1 1 d . . .
H5 H 0.617 0.2249 0.4502 0.058 Uiso 1 1 calc R . .
C6 C 0.5225(5) 0.2534(5) 0.5308(3) 0.0381(14) Uani 1 1 d . . .
C7 C 0.5916(6) 0.1739(5) 0.5880(3) 0.0434(15) Uani 1 1 d . B .
C8 C 0.3109(6) 0.3567(5) 0.7633(3) 0.0410(14) Uani 1 1 d . B .
C9 C 0.2510(6) 0.3813(5) 0.8240(3) 0.0501(17) Uani 1 1 d . . .
H9 H 0.2991 0.3893 0.8799 0.06 Uiso 1 1 calc R . .
C10 C 0.1260(6) 0.3934(5) 0.8029(4) 0.0551(17) Uani 1 1 d . . .
H10 H 0.0899 0.4076 0.8449 0.066 Uiso 1 1 calc R . .
C11 C 0.0468(6) 0.3853(5) 0.7185(4) 0.0439(15) Uani 1 1 d . . .
C12 C -0.0822(6) 0.4019(5) 0.6958(4) 0.0567(18) Uani 1 1 d . . .
H12 H -0.119 0.4175 0.7372 0.068 Uiso 1 1 calc R . .
C13 C -0.1547(6) 0.3956(6) 0.6150(4) 0.0571(18) Uani 1 1 d . . .
H13 H -0.2401 0.407 0.6012 0.069 Uiso 1 1 calc R . .
C14 C -0.1001(6) 0.3722(6) 0.5537(4) 0.063(2) Uani 1 1 d . . .
H14 H -0.1499 0.3674 0.4983 0.076 Uiso 1 1 calc R . .
C15 C 0.0263(6) 0.3557(6) 0.5725(4) 0.0549(18) Uani 1 1 d . . .
H15 H 0.0612 0.3413 0.53 0.066 Uiso 1 1 calc R . .
C16 C 0.1024(6) 0.3606(5) 0.6554(3) 0.0427(15) Uani 1 1 d . . .
C17 C 0.2372(5) 0.3454(5) 0.6787(3) 0.0389(14) Uani 1 1 d . . .
C18 C 0.3130(5) -0.0168(4) 0.8412(3) 0.0357(14) Uani 1 1 d . B .
C19 C 0.2644(6) -0.1031(5) 0.8773(3) 0.0503(17) Uani 1 1 d . . .
H19 H 0.2751 -0.0961 0.934 0.06 Uiso 1 1 calc R . .
C20 C 0.2008(6) -0.1989(5) 0.8296(4) 0.0546(17) Uani 1 1 d . . .
H20 H 0.1697 -0.2571 0.8538 0.065 Uiso 1 1 calc R . .
C21 C 0.1836(6) -0.2074(5) 0.7448(4) 0.0511(16) Uani 1 1 d . . .
C22 C 0.2339(6) -0.1243(5) 0.7090(3) 0.0428(15) Uani 1 1 d . . .
H22 H 0.2222 -0.1318 0.6522 0.051 Uiso 1 1 calc R . .
C23 C 0.3022(5) -0.0291(5) 0.7567(3) 0.0399(14) Uani 1 1 d . B .
C24 C 0.3511(6) 0.0600(5) 0.7140(3) 0.0474(16) Uani 1 1 d . . .
C25 C 0.4737(6) 0.2698(5) 1.0099(3) 0.0467(16) Uani 1 1 d . B .
C26 C 0.5036(7) 0.3667(5) 1.0673(3) 0.0571(18) Uani 1 1 d . . .
H26 H 0.5787 0.4134 1.0748 0.068 Uiso 1 1 calc R . .
C27 C 0.4244(7) 0.3912(6) 1.1105(4) 0.0607(19) Uani 1 1 d . . .
H27 H 0.4451 0.4562 1.1459 0.073 Uiso 1 1 calc R . .
C28 C 0.3100(7) 0.3218(6) 1.1045(3) 0.0534(18) Uani 1 1 d . . .
C29 C 0.2327(8) 0.3481(7) 1.1522(4) 0.067(2) Uani 1 1 d . . .
H29 H 0.2557 0.412 1.1888 0.081 Uiso 1 1 calc R . .
C30 C 0.1233(8) 0.2810(7) 1.1459(4) 0.074(2) Uani 1 1 d . . .
H30 H 0.0727 0.2986 1.1787 0.089 Uiso 1 1 calc R . .
C31 C 0.0876(7) 0.1858(6) 1.0902(4) 0.069(2) Uani 1 1 d . . .
H31 H 0.0127 0.1402 1.0855 0.083 Uiso 1 1 calc R . .
C32 C 0.1617(7) 0.1595(6) 1.0427(4) 0.0571(18) Uani 1 1 d . . .
H32 H 0.137 0.0958 1.0058 0.069 Uiso 1 1 calc R . .
C33 C 0.2751(6) 0.2267(5) 1.0483(3) 0.0475(16) Uani 1 1 d . . .
C34 C 0.3578(6) 0.2019(5) 0.9993(3) 0.0442(16) Uani 1 1 d . . .
N5 N 0.7998(10) 0.0060(7) 0.6777(6) 0.0652(18) Uani 0.791(8) 1 d PDU A 1
H5A H 0.7338 0.0261 0.6368 0.078 Uiso 0.791(8) 1 calc PR A 1
C35 C 0.9018(12) 0.1046(9) 0.7002(7) 0.090(3) Uani 0.791(8) 1 d PDU A 1
H35A H 0.9259 0.1206 0.6512 0.109 Uiso 0.791(8) 1 calc PR A 1
H35B H 0.8665 0.1684 0.717 0.109 Uiso 0.791(8) 1 calc PR A 1
C36 C 1.0170(14) 0.0886(10) 0.7674(11) 0.120(6) Uani 0.791(8) 1 d PDU A 1
H36A H 1.0767 0.1547 0.7796 0.18 Uiso 0.791(8) 1 calc PR A 1
H36B H 1.0553 0.028 0.7502 0.18 Uiso 0.791(8) 1 calc PR A 1
H36C H 0.9941 0.0725 0.8161 0.18 Uiso 0.791(8) 1 calc PR A 1
C37 C 0.7480(10) -0.0144(8) 0.7496(5) 0.077(2) Uani 0.791(8) 1 d PDU A 1
H37A H 0.8117 -0.0449 0.7924 0.092 Uiso 0.791(8) 1 calc PR A 1
H37B H 0.7341 0.0559 0.7732 0.092 Uiso 0.791(8) 1 calc PR A 1
C38 C 0.6291(17) -0.0891(17) 0.7264(18) 0.106(3) Uani 0.791(8) 1 d PDU A 1
H38A H 0.602 -0.0986 0.7746 0.159 Uiso 0.791(8) 1 calc PR A 1
H38B H 0.6423 -0.1594 0.704 0.159 Uiso 0.791(8) 1 calc PR A 1
H38C H 0.5646 -0.0584 0.6853 0.159 Uiso 0.791(8) 1 calc PR A 1
C39 C 0.8327(12) -0.0969(9) 0.6425(6) 0.093(3) Uani 0.791(8) 1 d PDU A 1
H39A H 0.7614 -0.1545 0.6328 0.111 Uiso 0.791(8) 1 calc PR A 1
H39B H 0.9053 -0.1202 0.6833 0.111 Uiso 0.791(8) 1 calc PR A 1
C40 C 0.8642(14) -0.0869(11) 0.5630(7) 0.116(5) Uani 0.791(8) 1 d PDU A 1
H40A H 0.8836 -0.1569 0.5442 0.173 Uiso 0.791(8) 1 calc PR A 1
H40B H 0.9368 -0.0321 0.5723 0.173 Uiso 0.791(8) 1 calc PR A 1
H40C H 0.7924 -0.0654 0.5216 0.173 Uiso 0.791(8) 1 calc PR A 1
N5B N 0.818(4) -0.003(3) 0.658(2) 0.0652(18) Uani 0.209(8) 1 d PD A 2
H5B H 0.7518 0.0279 0.6243 0.078 Uiso 0.209(8) 1 calc PR A 2
C35B C 0.896(4) 0.086(3) 0.726(3) 0.090(3) Uani 0.209(8) 1 d PD A 2
H35C H 0.9252 0.1482 0.7008 0.109 Uiso 0.209(8) 1 calc PR A 2
H35D H 0.842 0.111 0.7571 0.109 Uiso 0.209(8) 1 calc PR A 2
C36B C 1.007(6) 0.044(4) 0.783(5) 0.120(6) Uani 0.209(8) 1 d PD A 2
H36D H 1.0452 0.098 0.8299 0.18 Uiso 0.209(8) 1 calc PR A 2
H36E H 1.0683 0.0322 0.7545 0.18 Uiso 0.209(8) 1 calc PR A 2
H36F H 0.9798 -0.0238 0.8014 0.18 Uiso 0.209(8) 1 calc PR A 2
C37B C 0.762(3) -0.100(3) 0.693(2) 0.077(2) Uani 0.209(8) 1 d PD A 2
H37C H 0.7363 -0.1631 0.6508 0.092 Uiso 0.209(8) 1 calc PR A 2
H37D H 0.8276 -0.1206 0.7399 0.092 Uiso 0.209(8) 1 calc PR A 2
C38B C 0.651(7) -0.078(7) 0.719(7) 0.106(3) Uani 0.209(8) 1 d PD A 2
H38D H 0.6221 -0.1413 0.7419 0.159 Uiso 0.209(8) 1 calc PR A 2
H38E H 0.5842 -0.0613 0.6721 0.159 Uiso 0.209(8) 1 calc PR A 2
H38F H 0.6758 -0.0155 0.7605 0.159 Uiso 0.209(8) 1 calc PR A 2
C39B C 0.892(4) -0.045(3) 0.604(3) 0.093(3) Uani 0.209(8) 1 d PD A 2
H39C H 0.9675 -0.071 0.6404 0.111 Uiso 0.209(8) 1 calc PR A 2
H39D H 0.8407 -0.1083 0.5685 0.111 Uiso 0.209(8) 1 calc PR A 2
C40B C 0.934(4) 0.031(3) 0.552(2) 0.116(5) Uani 0.209(8) 1 d PD A 2
H40D H 1.0111 0.0115 0.5441 0.173 Uiso 0.209(8) 1 calc PR A 2
H40E H 0.9488 0.1053 0.579 0.173 Uiso 0.209(8) 1 calc PR A 2
H40F H 0.8687 0.0275 0.4996 0.173 Uiso 0.209(8) 1 calc PR A 2
C41 C 0.7522(10) 0.3341(11) 0.8913(7) 0.064(4) Uani 0.638(13) 1 d PDU B 1
H41A H 0.7213 0.3711 0.9323 0.077 Uiso 0.638(13) 1 calc PR B 1
H41B H 0.7771 0.3894 0.8585 0.077 Uiso 0.638(13) 1 calc PR B 1
C42 C 0.8640(13) 0.2785(15) 0.9336(11) 0.133(7) Uani 0.638(13) 1 d PDU B 1
H42A H 0.9298 0.3323 0.9696 0.2 Uiso 0.638(13) 1 calc PR B 1
H42B H 0.8957 0.2438 0.8928 0.2 Uiso 0.638(13) 1 calc PR B 1
H42C H 0.8389 0.2236 0.9657 0.2 Uiso 0.638(13) 1 calc PR B 1
C41B C 0.7871(15) 0.2795(18) 0.8796(12) 0.063(6) Uani 0.362(13) 1 d PDU B 2
H41C H 0.8297 0.2992 0.8392 0.076 Uiso 0.362(13) 1 calc PR B 2
H41D H 0.8205 0.2145 0.9037 0.076 Uiso 0.362(13) 1 calc PR B 2
C42B C 0.816(2) 0.372(2) 0.9459(15) 0.105(9) Uani 0.362(13) 1 d PDU B 2
H42D H 0.9069 0.3885 0.9703 0.158 Uiso 0.362(13) 1 calc PR B 2
H42E H 0.7785 0.351 0.9879 0.158 Uiso 0.362(13) 1 calc PR B 2
H42F H 0.7816 0.4359 0.9226 0.158 Uiso 0.362(13) 1 calc PR B 2
O9 O 0.6521(4) 0.2532(3) 0.8380(2) 0.0457(10) Uani 1 1 d DU . .
N1 N 0.3959(4) 0.3096(4) 0.6212(3) 0.0376(11) Uani 1 1 d . . .
N2 N 0.2808(4) 0.3282(4) 0.6128(3) 0.0386(11) Uani 1 1 d . B .
N3 N 0.3733(5) 0.0839(4) 0.8917(2) 0.0442(13) Uani 1 1 d . . .
N4 N 0.3136(5) 0.1099(4) 0.9438(3) 0.0439(12) Uani 1 1 d . B .
O1 O 0.6083(4) 0.1892(3) 0.6659(2) 0.0476(11) Uani 1 1 d . . .
O2 O 0.6355(5) 0.0997(4) 0.5571(2) 0.0691(15) Uani 1 1 d . . .
O3 O 0.4325(4) 0.3478(3) 0.7899(2) 0.0453(10) Uani 1 1 d . . .
O4 O 0.6315(4) 0.4096(3) 0.7241(2) 0.0462(10) Uani 1 1 d . . .
O5 O 0.4499(4) 0.1314(3) 0.7589(2) 0.0459(10) Uani 1 1 d . B .
O6B O 0.268(10) 0.071(6) 0.644(4) 0.064(7) Uani 0.21(12) 1 d P C 2
O6 O 0.312(5) 0.0634(15) 0.6389(9) 0.064(7) Uani 0.79(12) 1 d P C 1
O7 O 0.5529(4) 0.2520(4) 0.9695(2) 0.0564(12) Uani 1 1 d . . .
O8 O 0.6270(4) 0.0511(4) 0.9082(2) 0.0581(12) Uani 1 1 d . . .
Br1 Br 0.56948(8) 0.36754(7) 0.31742(4) 0.0707(3) Uani 1 1 d . . .
Br2 Br 0.08495(8) -0.33462(6) 0.67862(5) 0.0757(3) Uani 1 1 d . . .
V1 V 0.54596(9) 0.29905(8) 0.72873(5) 0.0393(3) Uani 1 1 d . B .
V2 V 0.54342(10) 0.14773(9) 0.87781(5) 0.0439(3) Uani 1 1 d . B .

loop_
_atom_site_aniso_label
_atom_site_aniso_U_11
_atom_site_aniso_U_22
_atom_site_aniso_U_33
_atom_site_aniso_U_23
_atom_site_aniso_U_13
_atom_site_aniso_U_12
C1 0.044(4) 0.037(3) 0.027(3) 0.005(2) 0.012(3) 0.000(3)
C2 0.048(4) 0.051(4) 0.043(3) 0.014(3) 0.020(3) 0.020(3)
C3 0.049(4) 0.058(4) 0.043(3) 0.019(3) 0.017(3) 0.020(3)
C4 0.049(4) 0.062(4) 0.029(3) 0.012(3) 0.015(3) 0.012(3)
C5 0.048(4) 0.065(5) 0.036(3) 0.006(3) 0.014(3) 0.020(3)
C6 0.040(3) 0.045(4) 0.029(3) 0.006(2) 0.006(3) 0.012(3)
C7 0.047(4) 0.048(4) 0.040(3) 0.014(3) 0.015(3) 0.016(3)
C8 0.042(4) 0.041(4) 0.045(3) 0.007(3) 0.019(3) 0.008(3)
C9 0.051(4) 0.067(5) 0.040(3) 0.006(3) 0.024(3) 0.011(3)
C10 0.058(5) 0.056(5) 0.066(4) 0.006(3) 0.043(4) 0.006(4)
C11 0.045(4) 0.035(4) 0.059(4) 0.005(3) 0.029(3) 0.002(3)
C12 0.055(4) 0.057(5) 0.075(5) 0.013(3) 0.042(4) 0.015(4)
C13 0.039(4) 0.063(5) 0.079(5) 0.015(4) 0.027(4) 0.015(3)
C14 0.044(4) 0.083(6) 0.060(4) 0.008(4) 0.012(3) 0.008(4)
C15 0.045(4) 0.073(5) 0.052(4) 0.004(3) 0.022(3) 0.013(4)
C16 0.046(4) 0.032(4) 0.055(4) 0.012(3) 0.019(3) 0.011(3)
C17 0.037(3) 0.041(4) 0.041(3) 0.004(2) 0.017(3) 0.000(3)
C18 0.040(3) 0.031(3) 0.035(3) 0.006(2) 0.010(3) 0.004(3)
C19 0.062(4) 0.047(4) 0.040(3) 0.006(3) 0.012(3) 0.005(3)
C20 0.066(5) 0.043(4) 0.060(4) 0.015(3) 0.026(3) 0.000(3)
C21 0.053(4) 0.044(4) 0.060(4) 0.004(3) 0.022(3) 0.008(3)
C22 0.053(4) 0.042(4) 0.035(3) 0.003(3) 0.015(3) 0.008(3)
C23 0.044(4) 0.037(4) 0.039(3) 0.009(3) 0.012(3) 0.005(3)
C24 0.055(4) 0.049(4) 0.038(4) 0.005(3) 0.013(3) 0.007(3)
C25 0.055(4) 0.049(4) 0.033(3) 0.009(3) 0.008(3) 0.002(3)
C26 0.076(5) 0.048(4) 0.043(3) -0.002(3) 0.016(3) -0.007(4)
C27 0.076(5) 0.054(5) 0.046(4) -0.005(3) 0.011(4) 0.007(4)
C28 0.065(5) 0.061(5) 0.031(3) 0.000(3) 0.010(3) 0.014(4)
C29 0.086(6) 0.071(6) 0.053(4) 0.004(3) 0.027(4) 0.026(5)
C30 0.077(6) 0.093(7) 0.065(5) 0.004(4) 0.035(4) 0.030(5)
C31 0.069(5) 0.078(6) 0.067(4) 0.001(4) 0.030(4) 0.007(4)
C32 0.071(5) 0.056(5) 0.048(4) 0.003(3) 0.024(4) 0.007(4)
C33 0.060(4) 0.050(4) 0.033(3) 0.011(3) 0.013(3) 0.012(4)
C34 0.052(4) 0.048(4) 0.027(3) 0.007(3) 0.002(3) 0.009(3)
N5 0.068(5) 0.059(4) 0.065(5) 0.012(3) 0.008(3) 0.025(3)
C35 0.084(6) 0.069(5) 0.106(9) 0.033(5) 0.004(5) 0.015(4)
C36 0.079(6) 0.065(11) 0.178(12) 0.027(10) -0.021(7) 0.014(8)
C37 0.107(7) 0.060(6) 0.064(5) 0.014(4) 0.021(4) 0.028(5)
C38 0.142(10) 0.075(8) 0.113(8) -0.003(6) 0.065(7) -0.004(6)
C39 0.110(10) 0.082(6) 0.089(7) 0.003(5) 0.024(6) 0.047(6)
C40 0.152(12) 0.116(10) 0.085(7) -0.002(7) 0.039(7) 0.045(9)
N5B 0.068(5) 0.059(4) 0.065(5) 0.012(3) 0.008(3) 0.025(3)
C35B 0.084(6) 0.069(5) 0.106(9) 0.033(5) 0.004(5) 0.015(4)
C36B 0.079(6) 0.065(11) 0.178(12) 0.027(10) -0.021(7) 0.014(8)
C37B 0.107(7) 0.060(6) 0.064(5) 0.014(4) 0.021(4) 0.028(5)
C38B 0.142(10) 0.075(8) 0.113(8) -0.003(6) 0.065(7) -0.004(6)
C39B 0.110(10) 0.082(6) 0.089(7) 0.003(5) 0.024(6) 0.047(6)
C40B 0.152(12) 0.116(10) 0.085(7) -0.002(7) 0.039(7) 0.045(9)
C41 0.057(8) 0.081(11) 0.044(7) 0.005(6) 0.009(5) -0.012(5)
C42 0.074(7) 0.135(12) 0.145(11) 0.018(9) -0.032(7) 0.004(8)
C41B 0.049(7) 0.084(17) 0.040(11) 0.022(8) -0.016(10) 0.013(12)
C42B 0.101(13) 0.090(13) 0.097(12) -0.015(10) 0.007(9) -0.029(10)
O9 0.040(2) 0.055(3) 0.040(2) 0.0135(17) 0.0089(17) 0.0021(19)
N1 0.041(3) 0.036(3) 0.041(2) 0.009(2) 0.020(2) 0.007(2)
N2 0.038(3) 0.041(3) 0.044(3) 0.009(2) 0.023(2) 0.010(2)
N3 0.058(3) 0.049(3) 0.028(2) 0.007(2) 0.017(2) 0.007(3)
N4 0.054(3) 0.046(3) 0.031(2) 0.009(2) 0.012(2) 0.008(3)
O1 0.054(3) 0.055(3) 0.043(2) 0.0159(18) 0.019(2) 0.025(2)
O2 0.092(4) 0.076(3) 0.049(2) 0.007(2) 0.023(2) 0.054(3)
O3 0.039(2) 0.059(3) 0.038(2) 0.0043(18) 0.0134(19) 0.006(2)
O4 0.041(2) 0.046(3) 0.054(2) 0.0117(18) 0.0170(19) 0.002(2)
O5 0.050(3) 0.047(3) 0.038(2) 0.0111(18) 0.012(2) -0.003(2)
O6B 0.074(16) 0.072(4) 0.030(3) 0.014(3) 0.000(6) -0.018(7)
O6 0.074(16) 0.072(4) 0.030(3) 0.014(3) 0.000(6) -0.018(7)
O7 0.056(3) 0.069(3) 0.042(2) 0.000(2) 0.017(2) -0.003(2)
O8 0.071(3) 0.061(3) 0.051(2) 0.026(2) 0.021(2) 0.024(2)
Br1 0.0852(6) 0.0914(6) 0.0574(4) 0.0294(4) 0.0445(4) 0.0291(5)
Br2 0.0931(6) 0.0506(5) 0.0821(5) -0.0133(4) 0.0362(4) -0.0139(4)
V1 0.0388(6) 0.0473(7) 0.0348(5) 0.0114(4) 0.0132(4) 0.0095(5)
V2 0.0483(7) 0.0518(7) 0.0313(5) 0.0111(4) 0.0106(5) 0.0069(5)

loop_
_atom_type_symbol
_atom_type_description
_atom_type_scat_dispersion_real
_atom_type_scat_dispersion_imag
_atom_type_scat_source
C C 0.0033 0.0016 'International Tables Vol C Tables 4.2.6.8 and 6.1.1.4'
H H 0 0 'International Tables Vol C Tables 4.2.6.8 and 6.1.1.4'
N N 0.0061 0.0033 'International Tables Vol C Tables 4.2.6.8 and 6.1.1.4'
O O 0.0106 0.006 'International Tables Vol C Tables 4.2.6.8 and 6.1.1.4'
Br Br -0.2901 2.4595 'International Tables Vol C Tables 4.2.6.8 and 6.1.1.4'
V V 0.3005 0.5294 'International Tables Vol C Tables 4.2.6.8 and 6.1.1.4'

loop_
_geom_angle_atom_site_label_1
_geom_angle_atom_site_label_2
_geom_angle_atom_site_label_3
_geom_angle
_geom_angle_site_symmetry_1
_geom_angle_site_symmetry_3
C2 C1 C6 118.9(5) . .
C2 C1 N1 119.1(5) . .
C6 C1 N1 121.8(4) . .
C3 C2 C1 120.7(5) . .
C3 C2 H2 119.7 . .
C1 C2 H2 119.7 . .
C4 C3 C2 119.2(5) . .
C4 C3 H3 120.4 . .
C2 C3 H3 120.4 . .
C3 C4 C5 120.2(5) . .
C3 C4 Br1 120.6(4) . .
C5 C4 Br1 119.2(4) . .
C6 C5 C4 121.3(5) . .
C6 C5 H5 119.3 . .
C4 C5 H5 119.3 . .
C5 C6 C1 119.4(5) . .
C5 C6 C7 116.1(5) . .
C1 C6 C7 124.4(5) . .
O2 C7 O1 122.7(5) . .
O2 C7 C6 117.5(5) . .
O1 C7 C6 119.7(5) . .
O3 C8 C17 124.3(5) . .
O3 C8 C9 117.0(5) . .
C17 C8 C9 118.7(5) . .
C10 C9 C8 121.6(5) . .
C10 C9 H9 119.2 . .
C8 C9 H9 119.2 . .
C9 C10 C11 122.4(6) . .
C9 C10 H10 118.8 . .
C11 C10 H10 118.8 . .
C12 C11 C16 119.1(5) . .
C12 C11 C10 122.9(6) . .
C16 C11 C10 118.0(5) . .
C13 C12 C11 121.6(6) . .
C13 C12 H12 119.2 . .
C11 C12 H12 119.2 . .
C12 C13 C14 119.1(6) . .
C12 C13 H13 120.4 . .
C14 C13 H13 120.4 . .
C15 C14 C13 121.6(6) . .
C15 C14 H14 119.2 . .
C13 C14 H14 119.2 . .
C14 C15 C16 120.1(6) . .
C14 C15 H15 119.9 . .
C16 C15 H15 119.9 . .
C15 C16 C11 118.4(5) . .
C15 C16 C17 122.3(5) . .
C11 C16 C17 119.3(5) . .
N2 C17 C8 126.3(5) . .
N2 C17 C16 113.6(5) . .
C8 C17 C16 119.9(5) . .
C19 C18 C23 119.9(5) . .
C19 C18 N3 119.1(5) . .
C23 C18 N3 121.0(5) . .
C20 C19 C18 120.4(5) . .
C20 C19 H19 119.8 . .
C18 C19 H19 119.8 . .
C19 C20 C21 119.2(6) . .
C19 C20 H20 120.4 . .
C21 C20 H20 120.4 . .
C22 C21 C20 120.9(6) . .
C22 C21 Br2 120.3(5) . .
C20 C21 Br2 118.8(5) . .
C21 C22 C23 120.5(5) . .
C21 C22 H22 119.7 . .
C23 C22 H22 119.7 . .
C22 C23 C18 118.8(5) . .
C22 C23 C24 118.2(5) . .
C18 C23 C24 122.7(5) . .
O6 C24 O6B 24(3) . .
O6 C24 O5 119.1(16) . .
O6B C24 O5 128(3) . .
O6 C24 C23 122.6(13) . .
O6B C24 C23 111(4) . .
O5 C24 C23 117.9(5) . .
O7 C25 C34 124.4(5) . .
O7 C25 C26 117.6(6) . .
C34 C25 C26 117.9(6) . .
C27 C26 C25 120.7(7) . .
C27 C26 H26 119.6 . .
C25 C26 H26 119.6 . .
C26 C27 C28 122.8(6) . .
C26 C27 H27 118.6 . .
C28 C27 H27 118.6 . .
C29 C28 C33 120.1(7) . .
C29 C28 C27 121.1(6) . .
C33 C28 C27 118.8(6) . .
C30 C29 C28 120.6(7) . .
C30 C29 H29 119.7 . .
C28 C29 H29 119.7 . .
C29 C30 C31 119.8(7) . .
C29 C30 H30 120.1 . .
C31 C30 H30 120.1 . .
C32 C31 C30 120.2(8) . .
C32 C31 H31 119.9 . .
C30 C31 H31 119.9 . .
C31 C32 C33 121.2(6) . .
C31 C32 H32 119.4 . .
C33 C32 H32 119.4 . .
C28 C33 C32 118.1(6) . .
C28 C33 C34 118.7(6) . .
C32 C33 C34 123.2(6) . .
N4 C34 C25 124.5(6) . .
N4 C34 C33 114.5(6) . .
C25 C34 C33 120.9(5) . .
C39 N5 C35 116.4(9) . .
C39 N5 C37 111.9(8) . .
C35 N5 C37 110.9(8) . .
C39 N5 H5A 105.6 . .
C35 N5 H5A 105.6 . .
C37 N5 H5A 105.6 . .
C36 C35 N5 113.7(9) . .
C36 C35 H35A 108.8 . .
N5 C35 H35A 108.8 . .
C36 C35 H35B 108.8 . .
N5 C35 H35B 108.8 . .
H35A C35 H35B 107.7 . .
C35 C36 H36A 109.5 . .
C35 C36 H36B 109.5 . .
H36A C36 H36B 109.5 . .
C35 C36 H36C 109.5 . .
H36A C36 H36C 109.5 . .
H36B C36 H36C 109.5 . .
C38 C37 N5 113.8(12) . .
C38 C37 H37A 108.8 . .
N5 C37 H37A 108.8 . .
C38 C37 H37B 108.8 . .
N5 C37 H37B 108.8 . .
H37A C37 H37B 107.7 . .
C37 C38 H38A 109.5 . .
C37 C38 H38B 109.5 . .
H38A C38 H38B 109.5 . .
C37 C38 H38C 109.5 . .
H38A C38 H38C 109.5 . .
H38B C38 H38C 109.5 . .
N5 C39 C40 114.7(10) . .
N5 C39 H39A 108.6 . .
C40 C39 H39A 108.6 . .
N5 C39 H39B 108.6 . .
C40 C39 H39B 108.6 . .
H39A C39 H39B 107.6 . .
C39 C40 H40A 109.5 . .
C39 C40 H40B 109.5 . .
H40A C40 H40B 109.5 . .
C39 C40 H40C 109.5 . .
H40A C40 H40C 109.5 . .
H40B C40 H40C 109.5 . .
C39B N5B C35B 113(2) . .
C39B N5B C37B 109(2) . .
C35B N5B C37B 112(2) . .
C39B N5B H5B 107.7 . .
C35B N5B H5B 107.7 . .
C37B N5B H5B 107.7 . .
C36B C35B N5B 112(3) . .
C36B C35B H35C 109.2 . .
N5B C35B H35C 109.2 . .
C36B C35B H35D 109.2 . .
N5B C35B H35D 109.2 . .
H35C C35B H35D 107.9 . .
C35B C36B H36D 109.5 . .
C35B C36B H36E 109.5 . .
H36D C36B H36E 109.5 . .
C35B C36B H36F 109.5 . .
H36D C36B H36F 109.5 . .
H36E C36B H36F 109.5 . .
C38B C37B N5B 114(3) . .
C38B C37B H37C 108.9 . .
N5B C37B H37C 108.9 . .
C38B C37B H37D 108.9 . .
N5B C37B H37D 108.9 . .
H37C C37B H37D 107.7 . .
C37B C38B H38D 109.5 . .
C37B C38B H38E 109.5 . .
H38D C38B H38E 109.5 . .
C37B C38B H38F 109.5 . .
H38D C38B H38F 109.5 . .
H38E C38B H38F 109.5 . .
C40B C39B N5B 118(2) . .
C40B C39B H39C 107.9 . .
N5B C39B H39C 107.9 . .
C40B C39B H39D 107.9 . .
N5B C39B H39D 107.9 . .
H39C C39B H39D 107.2 . .
C39B C40B H40D 109.5 . .
C39B C40B H40E 109.5 . .
H40D C40B H40E 109.5 . .
C39B C40B H40F 109.5 . .
H40D C40B H40F 109.5 . .
H40E C40B H40F 109.5 . .
O9 C41 C42 109.6(10) . .
O9 C41 H41A 109.7 . .
C42 C41 H41A 109.7 . .
O9 C41 H41B 109.7 . .
C42 C41 H41B 109.7 . .
H41A C41 H41B 108.2 . .
C41 C42 H42A 109.5 . .
C41 C42 H42B 109.5 . .
H42A C42 H42B 109.5 . .
C41 C42 H42C 109.5 . .
H42A C42 H42C 109.5 . .
H42B C42 H42C 109.5 . .
O9 C41B C42B 112.4(16) . .
O9 C41B H41C 109.1 . .
C42B C41B H41C 109.1 . .
O9 C41B H41D 109.1 . .
C42B C41B H41D 109.1 . .
H41C C41B H41D 107.9 . .
C41B C42B H42D 109.5 . .
C41B C42B H42E 109.5 . .
H42D C42B H42E 109.5 . .
C41B C42B H42F 109.5 . .
H42D C42B H42F 109.5 . .
H42E C42B H42F 109.5 . .
C41B O9 C41 34.1(8) . .
C41B O9 V2 122.2(10) . .
C41 O9 V2 124.4(6) . .
C41B O9 V1 129.2(10) . .
C41 O9 V1 117.6(6) . .
V2 O9 V1 108.30(17) . .
N2 N1 C1 112.9(4) . .
N2 N1 V1 129.9(3) . .
C1 N1 V1 116.5(3) . .
N1 N2 C17 122.4(4) . .
N4 N3 C18 111.4(5) . .
N4 N3 V2 132.6(4) . .
C18 N3 V2 115.6(4) . .
N3 N4 C34 120.6(5) . .
C7 O1 V1 130.0(3) . .
C8 O3 V1 129.8(3) . .
C24 O5 V2 131.2(4) . .
C24 O5 V1 131.9(3) . .
V2 O5 V1 96.03(16) . .
C25 O7 V2 132.5(4) . .
O4 V1 O1 101.8(2) . .
O4 V1 O3 104.12(19) . .
O1 V1 O3 154.01(18) . .
O4 V1 O9 99.86(17) . .
O1 V1 O9 91.55(15) . .
O3 V1 O9 86.07(15) . .
O4 V1 N1 97.16(18) . .
O1 V1 N1 88.66(16) . .
O3 V1 N1 86.13(16) . .
O9 V1 N1 162.56(18) . .
O4 V1 O5 169.18(16) . .
O1 V1 O5 78.47(16) . .
O3 V1 O5 76.48(16) . .
O9 V1 O5 69.34(15) . .
N1 V1 O5 93.66(16) . .
O8 V2 O7 110.90(19) . .
O8 V2 O5 114.40(19) . .
O7 V2 O5 134.64(17) . .
O8 V2 O9 105.3(2) . .
O7 V2 O9 90.92(18) . .
O5 V2 O9 79.68(16) . .
O8 V2 N3 100.3(2) . .
O7 V2 N3 84.86(19) . .
O5 V2 N3 85.01(17) . .
O9 V2 N3 153.84(17) . .

loop_
_geom_bond_atom_site_label_1
_geom_bond_atom_site_label_2
_geom_bond_distance
_geom_bond_site_symmetry_2
C1 C2 1.401(7) .
C1 C6 1.402(7) .
C1 N1 1.433(6) .
C2 C3 1.385(8) .
C2 H2 0.93 .
C3 C4 1.374(8) .
C3 H3 0.93 .
C4 C5 1.385(7) .
C4 Br1 1.883(6) .
C5 C6 1.361(8) .
C5 H5 0.93 .
C6 C7 1.512(7) .
C7 O2 1.230(6) .
C7 O1 1.275(6) .
C8 O3 1.302(6) .
C8 C17 1.411(7) .
C8 C9 1.416(8) .
C9 C10 1.347(8) .
C9 H9 0.93 .
C10 C11 1.428(8) .
C10 H10 0.93 .
C11 C12 1.401(8) .
C11 C16 1.416(8) .
C12 C13 1.356(8) .
C12 H12 0.93 .
C13 C14 1.380(9) .
C13 H13 0.93 .
C14 C15 1.377(8) .
C14 H14 0.93 .
C15 C16 1.399(8) .
C15 H15 0.93 .
C16 C17 1.458(8) .
C17 N2 1.358(7) .
C18 C19 1.392(8) .
C18 C23 1.399(7) .
C18 N3 1.433(7) .
C19 C20 1.376(8) .
C19 H19 0.93 .
C20 C21 1.387(8) .
C20 H20 0.93 .
C21 C22 1.369(9) .
C21 Br2 1.890(6) .
C22 C23 1.385(8) .
C22 H22 0.93 .
C23 C24 1.488(8) .
C24 O6 1.219(14) .
C24 O6B 1.29(6) .
C24 O5 1.328(7) .
C25 O7 1.291(7) .
C25 C34 1.412(9) .
C25 C26 1.430(8) .
C26 C27 1.345(9) .
C26 H26 0.93 .
C27 C28 1.423(10) .
C27 H27 0.93 .
C28 C29 1.389(9) .
C28 C33 1.399(8) .
C29 C30 1.365(11) .
C29 H29 0.93 .
C30 C31 1.396(10) .
C30 H30 0.93 .
C31 C32 1.357(9) .
C31 H31 0.93 .
C32 C33 1.404(9) .
C32 H32 0.93 .
C33 C34 1.450(8) .
C34 N4 1.367(7) .
N5 C39 1.483(12) .
N5 C35 1.511(11) .
N5 C37 1.518(12) .
N5 H5A 0.91 .
C35 C36 1.471(11) .
C35 H35A 0.97 .
C35 H35B 0.97 .
C36 H36A 0.96 .
C36 H36B 0.96 .
C36 H36C 0.96 .
C37 C38 1.457(16) .
C37 H37A 0.97 .
C37 H37B 0.97 .
C38 H38A 0.96 .
C38 H38B 0.96 .
C38 H38C 0.96 .
C39 C40 1.499(13) .
C39 H39A 0.97 .
C39 H39B 0.97 .
C40 H40A 0.96 .
C40 H40B 0.96 .
C40 H40C 0.96 .
N5B C39B 1.49(2) .
N5B C35B 1.52(2) .
N5B C37B 1.52(2) .
N5B H5B 0.91 .
C35B C36B 1.473(18) .
C35B H35C 0.97 .
C35B H35D 0.97 .
C36B H36D 0.96 .
C36B H36E 0.96 .
C36B H36F 0.96 .
C37B C38B 1.467(19) .
C37B H37C 0.97 .
C37B H37D 0.97 .
C38B H38D 0.96 .
C38B H38E 0.96 .
C38B H38F 0.96 .
C39B C40B 1.453(19) .
C39B H39C 0.97 .
C39B H39D 0.97 .
C40B H40D 0.96 .
C40B H40E 0.96 .
C40B H40F 0.96 .
C41 O9 1.446(10) .
C41 C42 1.483(14) .
C41 H41A 0.97 .
C41 H41B 0.97 .
C42 H42A 0.96 .
C42 H42B 0.96 .
C42 H42C 0.96 .
C41B O9 1.441(15) .
C41B C42B 1.481(18) .
C41B H41C 0.97 .
C41B H41D 0.97 .
C42B H42D 0.96 .
C42B H42E 0.96 .
C42B H42F 0.96 .
O9 V2 1.961(4) .
O9 V1 2.019(3) .
N1 N2 1.284(6) .
N1 V1 2.086(4) .
N3 N4 1.295(6) .
N3 V2 2.051(5) .
O1 V1 1.966(4) .
O3 V1 1.966(4) .
O4 V1 1.590(4) .
O5 V2 1.958(3) .
O5 V1 2.367(4) .
O7 V2 1.918(4) .
O8 V2 1.587(4) .
